data_7153919
loop_
_publ_author_name
'Murphy, Samantha'
'Bright, Sandra A.'
'Poynton, Fergus E.'
'McCabe, Thomas'
'Kitchen, Jonathan A.'
'Veale, Emma B.'
'Williams, D. Clive'
'Gunnlaugsson, Thorfinnur'

_publ_section_title
;
 Synthesis, photophysical and cytotoxicity evaluations of DNA targeting
 agents based on 3-amino-1,8-naphthalimide derived Tr\"oger's bases.
;
_journal_issue 34
_journal_name_full 'Organic &amp; biomolecular chemistry'
_journal_page_first 6610
_journal_page_last 6623
_journal_paper_doi 10.1039/c3ob42213e
_journal_volume 12
_journal_year 2014
_chemical_formula_sum 'C18 H19 N3 O2'
_chemical_formula_weight 309.36
_chemical_name_systematic
; 
 ? 
;
_space_group_IT_number 14
_symmetry_cell_setting monoclinic
_symmetry_space_group_name_Hall '-P 2ybc'
_symmetry_space_group_name_H-M 'P 1 21/c 1'
_atom_sites_solution_hydrogens geom
_atom_sites_solution_primary direct
_atom_sites_solution_secondary difmap
_audit_creation_method SHELXL-97
_cell_angle_alpha 90.00
_cell_angle_beta 99.174(4)
_cell_angle_gamma 90.00
_cell_formula_units_Z 4
_cell_length_a 6.6599(17)
_cell_length_b 21.310(5)
_cell_length_c 11.054(3)
_cell_measurement_reflns_used 3289
_cell_measurement_temperature 118(2)
_cell_measurement_theta_max 31.2862
_cell_measurement_theta_min 1.8639
_cell_volume 1548.7(7)
_computing_structure_refinement 'SHELXL-97 (Sheldrick, 2008)'
_computing_structure_solution 'SHELXS-97 (Sheldrick, 2008)'
_diffrn_ambient_temperature 118(2)
_diffrn_measured_fraction_theta_full 0.988
_diffrn_measured_fraction_theta_max 0.988
_diffrn_measurement_device_type 'Rigaku Saturn 724 CCD'
_diffrn_measurement_method 'omega and phi scans'
_diffrn_radiation_monochromator graphite
_diffrn_radiation_source 'fine-focus sealed tube'
_diffrn_radiation_type MoK\a
_diffrn_radiation_wavelength 0.71075
_diffrn_reflns_av_R_equivalents 0.0456
_diffrn_reflns_av_sigmaI/netI 0.0444
_diffrn_reflns_limit_h_max 7
_diffrn_reflns_limit_h_min -7
_diffrn_reflns_limit_k_max 25
_diffrn_reflns_limit_k_min -24
_diffrn_reflns_limit_l_max 13
_diffrn_reflns_limit_l_min -12
_diffrn_reflns_number 12422
_diffrn_reflns_theta_full 25.00
_diffrn_reflns_theta_max 25.00
_diffrn_reflns_theta_min 1.91
_exptl_absorpt_coefficient_mu 0.088
_exptl_absorpt_correction_T_max 1.0000
_exptl_absorpt_correction_T_min 0.7695
_exptl_absorpt_correction_type multi-scan
_exptl_absorpt_process_details Crystalclear
_exptl_crystal_colour Yellow
_exptl_crystal_density_diffrn 1.327
_exptl_crystal_density_method 'not measured'
_exptl_crystal_description Block
_exptl_crystal_F_000 656
_exptl_crystal_size_max 0.32
_exptl_crystal_size_mid 0.21
_exptl_crystal_size_min 0.14
_refine_diff_density_max 0.438
_refine_diff_density_min -0.460
_refine_diff_density_rms 0.145
_refine_ls_extinction_method none
_refine_ls_goodness_of_fit_ref 1.169
_refine_ls_hydrogen_treatment constr
_refine_ls_matrix_type full
_refine_ls_number_parameters 208
_refine_ls_number_reflns 2692
_refine_ls_number_restraints 0
_refine_ls_restrained_S_all 1.169
_refine_ls_R_factor_all 0.0845
_refine_ls_R_factor_gt 0.0583
_refine_ls_shift/su_max 0.000
_refine_ls_shift/su_mean 0.000
_refine_ls_structure_factor_coef Fsqd
_refine_ls_weighting_details 'calc w=1/[\s^2^(Fo^2^)+(0.1073P)^2^+0.1417P] where P=(Fo^2^+2Fc^2^)/3'
_refine_ls_weighting_scheme calc
_refine_ls_wR_factor_gt 0.1641
_refine_ls_wR_factor_ref 0.1973
_reflns_number_gt 2202
_reflns_number_total 2692
_reflns_threshold_expression >2sigma(I)
_cod_data_source_file c3ob42213e2.cif
_cod_data_source_block shelxl
_cod_depositor_comments
;
The following automatic conversions were performed:

'_symmetry_cell_setting' value 'Monoclinic' changed to 'monoclinic'
according to
/usr/data/users/saulius/crontab/automatic-downloads/rss-feeds/RSC/lib/dictionaries/cif_core.dic
dictionary named 'cif_core.dic' version 2.4.2 from 2011-04-26.

Automatic conversion script
Id: cif_fix_values 2281 2013-09-26 08:29:07Z andrius 

 Adding full bibliography for 7153917--7153919.cif.
;
_cod_original_sg_symbol_H-M P2(1)/c
_cod_database_code 7153919

loop_
_symmetry_equiv_pos_as_xyz
'x, y, z'
'-x, y+1/2, -z+1/2'
'-x, -y, -z'
'x, -y-1/2, z-1/2'

loop_
_atom_site_label
_atom_site_type_symbol
_atom_site_fract_x
_atom_site_fract_y
_atom_site_fract_z
_atom_site_U_iso_or_equiv
_atom_site_adp_type
_atom_site_occupancy
_atom_site_symmetry_multiplicity
_atom_site_calc_flag
_atom_site_refinement_flags
O1 O 0.6954(3) 0.04191(8) 0.95694(15) 0.0293(5) Uani 1 1 d .
O2 O 0.1260(2) 0.04022(7) 0.67119(14) 0.0245(4) Uani 1 1 d .
N1 N 0.4920(3) 0.18203(9) 0.82748(17) 0.0255(5) Uani 1 1 d .
N2 N 0.4107(3) 0.04112(9) 0.81305(16) 0.0204(5) Uani 1 1 d .
N6 N 0.2563(3) -0.11841(9) 0.35063(18) 0.0282(5) Uani 1 1 d .
H6A H 0.3069 -0.1472 0.3071 0.034 Uiso 1 1 calc R
H6B H 0.1335 -0.1035 0.3258 0.034 Uiso 1 1 calc R
C19 C 0.6752(5) 0.27464(13) 0.8024(3) 0.0426(8) Uani 1 1 d .
H19A H 0.6627 0.3206 0.8115 0.051 Uiso 1 1 calc R
H19B H 0.7606 0.2659 0.7387 0.051 Uiso 1 1 calc R
C20 C 0.4668(5) 0.24417(12) 0.7700(2) 0.0338(7) Uani 1 1 d .
H20A H 0.3620 0.2688 0.8032 0.041 Uiso 1 1 calc R
H20B H 0.4273 0.2405 0.6801 0.041 Uiso 1 1 calc R
C21 C 0.7658(5) 0.24403(14) 0.9250(3) 0.0451(8) Uani 1 1 d .
H21A H 0.8967 0.2233 0.9188 0.054 Uiso 1 1 calc R
H21B H 0.7887 0.2758 0.9912 0.054 Uiso 1 1 calc R
C22 C 0.6073(4) 0.19597(12) 0.9499(2) 0.0332(7) Uani 1 1 d .
H22A H 0.6733 0.1577 0.9882 0.040 Uiso 1 1 calc R
H22B H 0.5172 0.2137 1.0043 0.040 Uiso 1 1 calc R
C23 C 0.2969(4) 0.15239(11) 0.8309(2) 0.0256(6) Uani 1 1 d .
H23A H 0.2206 0.1506 0.7464 0.031 Uiso 1 1 calc R
H23B H 0.2182 0.1789 0.8800 0.031 Uiso 1 1 calc R
C24 C 0.3107(4) 0.08671(11) 0.8841(2) 0.0242(6) Uani 1 1 d .
H24A H 0.3868 0.0885 0.9686 0.029 Uiso 1 1 calc R
H24B H 0.1717 0.0716 0.8890 0.029 Uiso 1 1 calc R
C25 C 0.6066(4) 0.02013(11) 0.8610(2) 0.0222(5) Uani 1 1 d .
C26 C 0.2965(3) 0.01924(10) 0.7044(2) 0.0202(5) Uani 1 1 d .
C27 C 0.3896(3) -0.02892(10) 0.63519(19) 0.0190(5) Uani 1 1 d .
C28 C 0.5868(3) -0.05107(10) 0.67996(19) 0.0193(5) Uani 1 1 d .
C29 C 0.6963(3) -0.02855(10) 0.7913(2) 0.0207(5) Uani 1 1 d .
C30 C 0.8875(4) -0.05135(11) 0.8346(2) 0.0238(6) Uani 1 1 d .
H30 H 0.9600 -0.0363 0.9101 0.029 Uiso 1 1 calc R
C31 C 0.9757(4) -0.09676(11) 0.7676(2) 0.0256(6) Uani 1 1 d .
H31 H 1.1076 -0.1124 0.7981 0.031 Uiso 1 1 calc R
C32 C 0.8730(4) -0.11874(11) 0.6584(2) 0.0240(6) Uani 1 1 d .
H32 H 0.9358 -0.1491 0.6137 0.029 Uiso 1 1 calc R
C33 C 0.6746(3) -0.09696(10) 0.61101(19) 0.0197(5) Uani 1 1 d .
C34 C 0.5626(4) -0.11868(10) 0.5001(2) 0.0211(5) Uani 1 1 d .
H34 H 0.6214 -0.1491 0.4537 0.025 Uiso 1 1 calc R
C35 C 0.2833(3) -0.05123(10) 0.5270(2) 0.0206(5) Uani 1 1 d .
H35 H 0.1502 -0.0359 0.4986 0.025 Uiso 1 1 calc R
C36 C 0.3690(3) -0.09675(11) 0.4572(2) 0.0208(5) Uani 1 1 d .

loop_
_atom_site_aniso_label
_atom_site_aniso_U_11
_atom_site_aniso_U_22
_atom_site_aniso_U_33
_atom_site_aniso_U_23
_atom_site_aniso_U_13
_atom_site_aniso_U_12
O1 0.0302(10) 0.0286(10) 0.0262(9) -0.0057(7) -0.0037(8) 0.0026(7)
O2 0.0208(9) 0.0239(9) 0.0287(9) -0.0020(7) 0.0036(7) 0.0045(7)
N1 0.0289(12) 0.0213(11) 0.0277(11) -0.0047(8) 0.0083(9) -0.0009(8)
N2 0.0208(11) 0.0199(11) 0.0205(10) -0.0015(7) 0.0031(8) 0.0012(7)
N6 0.0250(11) 0.0293(12) 0.0296(11) -0.0066(9) 0.0020(9) 0.0039(9)
C19 0.0499(19) 0.0307(16) 0.0532(18) -0.0137(13) 0.0267(15) -0.0123(13)
C20 0.0477(18) 0.0255(14) 0.0305(14) -0.0037(10) 0.0133(13) -0.0034(11)
C21 0.0345(17) 0.0398(18) 0.063(2) -0.0200(14) 0.0120(15) -0.0080(13)
C22 0.0339(15) 0.0313(15) 0.0331(14) -0.0099(11) 0.0014(11) -0.0040(11)
C23 0.0249(13) 0.0239(13) 0.0287(13) -0.0051(10) 0.0059(10) 0.0026(10)
C24 0.0250(13) 0.0240(13) 0.0246(12) -0.0020(10) 0.0068(10) 0.0018(10)
C25 0.0229(13) 0.0214(12) 0.0222(12) 0.0035(10) 0.0028(10) -0.0009(9)
C26 0.0205(13) 0.0188(12) 0.0221(12) 0.0021(9) 0.0058(9) -0.0030(9)
C27 0.0190(12) 0.0180(12) 0.0208(11) 0.0021(9) 0.0050(9) -0.0015(9)
C28 0.0185(13) 0.0165(12) 0.0232(12) 0.0037(9) 0.0041(10) -0.0023(8)
C29 0.0206(13) 0.0188(12) 0.0227(12) 0.0050(9) 0.0038(9) -0.0016(9)
C30 0.0238(13) 0.0232(13) 0.0239(12) 0.0027(9) 0.0026(10) -0.0038(9)
C31 0.0171(12) 0.0257(13) 0.0339(13) 0.0057(10) 0.0037(10) 0.0028(10)
C32 0.0235(13) 0.0216(12) 0.0281(13) 0.0008(10) 0.0075(10) 0.0031(9)
C33 0.0203(12) 0.0178(12) 0.0217(12) 0.0032(9) 0.0060(9) -0.0009(9)
C34 0.0249(13) 0.0169(12) 0.0230(12) 0.0003(9) 0.0081(10) 0.0003(9)
C35 0.0161(12) 0.0199(12) 0.0261(12) 0.0041(9) 0.0045(10) 0.0008(9)
C36 0.0220(12) 0.0199(12) 0.0207(11) 0.0017(9) 0.0040(9) -0.0036(9)

loop_
_atom_type_symbol
_atom_type_description
_atom_type_scat_dispersion_real
_atom_type_scat_dispersion_imag
_atom_type_scat_source
C C 0.0033 0.0016 'International Tables Vol C Tables 4.2.6.8 and 6.1.1.4'
H H 0.0000 0.0000 'International Tables Vol C Tables 4.2.6.8 and 6.1.1.4'
N N 0.0061 0.0033 'International Tables Vol C Tables 4.2.6.8 and 6.1.1.4'
O O 0.0106 0.0060 'International Tables Vol C Tables 4.2.6.8 and 6.1.1.4'

loop_
_geom_angle_atom_site_label_1
_geom_angle_atom_site_label_2
_geom_angle_atom_site_label_3
_geom_angle
C23 N1 C20 111.3(2)
C23 N1 C22 113.64(19)
C20 N1 C22 102.86(19)
C26 N2 C25 124.5(2)
C26 N2 C24 116.63(19)
C25 N2 C24 118.78(18)
C36 N6 H6A 120.0
C36 N6 H6B 120.0
H6A N6 H6B 120.0
C20 C19 C21 104.0(2)
C20 C19 H19A 111.0
C21 C19 H19A 111.0
C20 C19 H19B 111.0
C21 C19 H19B 111.0
H19A C19 H19B 109.0
N1 C20 C19 104.2(2)
N1 C20 H20A 110.9
C19 C20 H20A 110.9
N1 C20 H20B 110.9
C19 C20 H20B 110.9
H20A C20 H20B 108.9
C22 C21 C19 105.0(2)
C22 C21 H21A 110.8
C19 C21 H21A 110.8
C22 C21 H21B 110.8
C19 C21 H21B 110.8
H21A C21 H21B 108.8
N1 C22 C21 104.1(2)
N1 C22 H22A 110.9
C21 C22 H22A 110.9
N1 C22 H22B 110.9
C21 C22 H22B 110.9
H22A C22 H22B 109.0
N1 C23 C24 114.4(2)
N1 C23 H23A 108.7
C24 C23 H23A 108.7
N1 C23 H23B 108.7
C24 C23 H23B 108.7
H23A C23 H23B 107.6
N2 C24 C23 114.01(19)
N2 C24 H24A 108.8
C23 C24 H24A 108.8
N2 C24 H24B 108.8
C23 C24 H24B 108.8
H24A C24 H24B 107.6
O1 C25 N2 120.1(2)
O1 C25 C29 122.7(2)
N2 C25 C29 117.2(2)
O2 C26 N2 119.3(2)
O2 C26 C27 123.1(2)
N2 C26 C27 117.5(2)
C35 C27 C28 120.8(2)
C35 C27 C26 119.4(2)
C28 C27 C26 119.8(2)
C27 C28 C29 121.1(2)
C27 C28 C33 118.8(2)
C29 C28 C33 120.1(2)
C30 C29 C28 120.3(2)
C30 C29 C25 119.8(2)
C28 C29 C25 119.9(2)
C29 C30 C31 120.1(2)
C29 C30 H30 119.9
C31 C30 H30 119.9
C32 C31 C30 120.6(2)
C32 C31 H31 119.7
C30 C31 H31 119.7
C31 C32 C33 121.2(2)
C31 C32 H32 119.4
C33 C32 H32 119.4
C34 C33 C32 123.2(2)
C34 C33 C28 119.1(2)
C32 C33 C28 117.7(2)
C36 C34 C33 121.6(2)
C36 C34 H34 119.2
C33 C34 H34 119.2
C27 C35 C36 121.0(2)
C27 C35 H35 119.5
C36 C35 H35 119.5
N6 C36 C34 122.2(2)
N6 C36 C35 119.1(2)
C34 C36 C35 118.7(2)

loop_
_geom_bond_atom_site_label_1
_geom_bond_atom_site_label_2
_geom_bond_distance
O1 C25 1.220(3)
O2 C26 1.221(3)
N1 C23 1.451(3)
N1 C20 1.467(3)
N1 C22 1.475(3)
N2 C26 1.395(3)
N2 C25 1.401(3)
N2 C24 1.473(3)
N6 C36 1.372(3)
N6 H6A 0.8800
N6 H6B 0.8800
C19 C20 1.523(4)
C19 C21 1.538(4)
C19 H19A 0.9900
C19 H19B 0.9900
C20 H20A 0.9900
C20 H20B 0.9900
C21 C22 1.527(4)
C21 H21A 0.9900
C21 H21B 0.9900
C22 H22A 0.9900
C22 H22B 0.9900
C23 C24 1.516(3)
C23 H23A 0.9900
C23 H23B 0.9900
C24 H24A 0.9900
C24 H24B 0.9900
C25 C29 1.475(3)
C26 C27 1.475(3)
C27 C35 1.374(3)
C27 C28 1.409(3)
C28 C29 1.411(3)
C28 C33 1.422(3)
C29 C30 1.376(3)
C30 C31 1.403(3)
C30 H30 0.9500
C31 C32 1.371(3)
C31 H31 0.9500
C32 C33 1.420(3)
C32 H32 0.9500
C33 C34 1.408(3)
C34 C36 1.382(3)
C34 H34 0.9500
C35 C36 1.415(3)
C35 H35 0.9500

loop_
_geom_hbond_atom_site_label_D
_geom_hbond_atom_site_label_H
_geom_hbond_atom_site_label_A
_geom_hbond_distance_DH
_geom_hbond_distance_HA
_geom_hbond_distance_DA
_geom_hbond_angle_DHA
_geom_hbond_site_symmetry_A
N6 H6A N1 0.88 2.28 3.094(3) 154.2 3_656
N6 H6B O2 0.88 2.20 3.020(3) 155.8 3_556

loop_
_geom_torsion_atom_site_label_1
_geom_torsion_atom_site_label_2
_geom_torsion_atom_site_label_3
_geom_torsion_atom_site_label_4
_geom_torsion
C23 N1 C20 C19 166.21(19)
C22 N1 C20 C19 44.2(2)
C21 C19 C20 N1 -28.6(3)
C20 C19 C21 C22 2.9(3)
C23 N1 C22 C21 -162.4(2)
C20 N1 C22 C21 -42.0(2)
C19 C21 C22 N1 23.5(3)
C20 N1 C23 C24 177.46(19)
C22 N1 C23 C24 -67.0(3)
C26 N2 C24 C23 -75.9(3)
C25 N2 C24 C23 107.6(2)
N1 C23 C24 N2 -63.0(3)
C26 N2 C25 O1 -179.9(2)
C24 N2 C25 O1 -3.7(3)
C26 N2 C25 C29 -0.1(3)
C24 N2 C25 C29 176.09(19)
C25 N2 C26 O2 179.2(2)
C24 N2 C26 O2 2.9(3)
C25 N2 C26 C27 -0.5(3)
C24 N2 C26 C27 -176.84(18)
O2 C26 C27 C35 1.0(3)
N2 C26 C27 C35 -179.24(19)
O2 C26 C27 C28 -179.6(2)
N2 C26 C27 C28 0.2(3)
C35 C27 C28 C29 -179.71(19)
C26 C27 C28 C29 0.9(3)
C35 C27 C28 C33 0.1(3)
C26 C27 C28 C33 -179.27(19)
C27 C28 C29 C30 179.0(2)
C33 C28 C29 C30 -0.8(3)
C27 C28 C29 C25 -1.6(3)
C33 C28 C29 C25 178.6(2)
O1 C25 C29 C30 0.4(4)
N2 C25 C29 C30 -179.4(2)
O1 C25 C29 C28 -179.0(2)
N2 C25 C29 C28 1.2(3)
C28 C29 C30 C31 0.7(3)
C25 C29 C30 C31 -178.7(2)
C29 C30 C31 C32 0.2(4)
C30 C31 C32 C33 -0.8(4)
C31 C32 C33 C34 -179.3(2)
C31 C32 C33 C28 0.7(3)
C27 C28 C33 C34 0.2(3)
C29 C28 C33 C34 -179.9(2)
C27 C28 C33 C32 -179.7(2)
C29 C28 C33 C32 0.2(3)
C32 C33 C34 C36 179.5(2)
C28 C33 C34 C36 -0.4(3)
C28 C27 C35 C36 -0.4(3)
C26 C27 C35 C36 179.1(2)
C33 C34 C36 N6 -178.6(2)
C33 C34 C36 C35 0.2(3)
C27 C35 C36 N6 179.0(2)
C27 C35 C36 C34 0.2(3)
